data_4000518
_journal_name_full 'Chemistry of Materials'
_journal_paper_doi 10.1021/cm050412c
_journal_year 2005
_chemical_formula_sum 'Au Se3 Sn Tl'
_chemical_formula_weight 756.94
_chemical_name_common 'Thallium Gold Tin Selenide'
_space_group_IT_number 130
_symmetry_cell_setting tetragonal
_symmetry_space_group_name_Hall '-P 4a 2ac'
_symmetry_space_group_name_H-M 'P 4/n c c :2'
_cell_angle_alpha 90.00
_cell_angle_beta 90.00
_cell_angle_gamma 90.00
_cell_formula_units_Z 16
_cell_length_a 11.4513(7)
_cell_length_b 11.4513(7)
_cell_length_c 20.071(3)
_cell_measurement_temperature 175(5)
_cell_volume 2632.0(5)
_diffrn_ambient_temperature 175(5)
_exptl_crystal_density_diffrn 7.641
_cod_depositor_comments
;
The following automatic conversions were performed:
'_symmetry_cell_setting' value 'Tetragonal' changed to 'tetragonal'
according to '/home/saulius/struct/CIF-dictionaries/cif_core.dic'
dictionary named 'cif_core.dic' version 2.4.1 from 2010-06-29.

Automatic conversion script
Id: cif_fix_enum 1527 2010-12-29 10:47:43Z saulius 
;
_cod_original_sg_symbol_H-M 'P 4/n c c'
_cod_database_code 4000518

loop_
_symmetry_equiv_pos_as_xyz
'x, y, z'
'-x+1/2, -y+1/2, z'
'-y+1/2, x, z'
'y, -x+1/2, z'
'-x, y+1/2, -z+1/2'
'x+1/2, -y, -z+1/2'
'y+1/2, x+1/2, -z+1/2'
'-y, -x, -z+1/2'
'-x, -y, -z'
'x-1/2, y-1/2, -z'
'y-1/2, -x, -z'
'-y, x-1/2, -z'
'x, -y-1/2, z-1/2'
'-x-1/2, y, z-1/2'
'-y-1/2, -x-1/2, z-1/2'
'y, x, z-1/2'

loop_
_atom_site_label
_atom_site_type_symbol
_atom_site_fract_x
_atom_site_fract_y
_atom_site_fract_z
_atom_site_U_iso_or_equiv
_atom_site_adp_type
_atom_site_occupancy
_atom_site_symmetry_multiplicity
_atom_site_calc_flag
_atom_site_refinement_flags
_atom_site_disorder_assembly
_atom_site_disorder_group
Tl1 Tl 0.2500 0.7500 0.59119(3) 0.01548(13) Uani 1 2 d S . .
Tl2 Tl 0.2500 0.2500 0.5634(4) 0.0157(19) Uani 0.121(3) 4 d SP . .
Tl3 Tl 0.2500 0.2500 0.43421(5) 0.0146(2) Uani 0.879(3) 4 d SP . .
Tl4 Tl 0.7500 0.7500 0.75695(5) 0.0239(2) Uani 1 4 d S . .
Au1 Au 0.40386(5) 0.90386(5) 0.7500 0.0130(2) Uani 1 2 d S . .
Au2 Au 0.09347(5) 0.90653(5) 0.7500 0.01222(19) Uani 1 2 d S . .
Sn1 Sn 0.00295(8) 0.49893(8) 0.58803(3) 0.00786(13) Uani 1 1 d . . .
Se2 Se -0.16440(8) 0.49898(10) 0.50025(6) 0.00823(17) Uani 1 1 d . . .
Se3 Se 0.50318(10) 0.81568(10) 0.65584(5) 0.0097(2) Uani 1 1 d . . .
Se6 Se -0.00316(10) 0.81355(10) 0.84361(5) 0.0094(2) Uani 1 1 d . . .
